data_7250753
loop_
_publ_author_name
'Wang, Yingchao'
'Miao, Xiaohe'
'Sun, Lei'

_publ_section_title
;
 Morphological control of a metal--organic framework for single-crystal
 electronic device fabrication
;
_journal_issue 35
_journal_name_full CrystEngComm
_journal_page_first 5848
_journal_page_last 5854
_journal_paper_doi 10.1039/D5CE00534E
_journal_volume 27
_journal_year 2025
_chemical_absolute_configuration ad
_chemical_formula_sum 'C72 H46 O23 S8 Zn4'
_chemical_formula_weight 1797.05
_space_group_crystal_system hexagonal
_space_group_IT_number 169
_space_group_name_Hall 'P 61'
_space_group_name_H-M_alt 'P 61'
_atom_sites_solution_hydrogens mixed
_atom_sites_solution_primary direct
_audit_block_doi 10.5517/ccdc.csd.cc2nbqmc
_audit_creation_method
;
FinalCif V85 by Daniel Kratzert, Freiburg 2024,
https://github.com/dkratzert/FinalCif
;
_audit_update_record
;
2025-05-22 deposited with the CCDC.	2025-07-31 downloaded from the CCDC.
;
_cell_angle_alpha 90
_cell_angle_beta 90
_cell_angle_gamma 120
_cell_formula_units_Z 3
_cell_length_a 19.3314(3)
_cell_length_b 19.3314(3)
_cell_length_c 20.9001(6)
_cell_measurement_reflns_used 9515
_cell_measurement_temperature 100(2)
_cell_measurement_theta_max 26.051
_cell_measurement_theta_min 2.3215
_cell_volume 6764.0(2)
_computing_cell_refinement 'SAINT V8.40B'
_computing_data_collection 'Bruker BIS 8.5.0.11 RC8/2021-05-21 && APEX4 2021.6-RC4'
_computing_data_reduction 'SAINT V8.40B'
_computing_structure_refinement 'SHELXL-2019/2 (Sheldrick, 2019)'
_computing_structure_solution 'SHELXT 2018/2 (Sheldrick, 2018)'
_diffrn_ambient_temperature 100(2)
_diffrn_measured_fraction_theta_full 0.993
_diffrn_measured_fraction_theta_max 0.993
_diffrn_measurement_device_type 'Bruker D8 Venture'
_diffrn_radiation_type MoK\a
_diffrn_radiation_wavelength 0.71073
_diffrn_reflns_av_R_equivalents 0.0599
_diffrn_reflns_av_unetI/netI 0.0212
_diffrn_reflns_Laue_measured_fraction_full 0.993
_diffrn_reflns_Laue_measured_fraction_max 0.993
_diffrn_reflns_limit_h_max 23
_diffrn_reflns_limit_h_min -23
_diffrn_reflns_limit_k_max 23
_diffrn_reflns_limit_k_min -23
_diffrn_reflns_limit_l_max 25
_diffrn_reflns_limit_l_min -25
_diffrn_reflns_number 154642
_diffrn_reflns_point_group_measured_fraction_full 0.993
_diffrn_reflns_point_group_measured_fraction_max 0.993
_diffrn_reflns_theta_full 25.242
_diffrn_reflns_theta_max 26.083
_diffrn_reflns_theta_min 2.107
_diffrn_source_current 1.4
_diffrn_source_voltage 50.0
_exptl_absorpt_coefficient_mu 1.300
_exptl_absorpt_correction_T_max 0.7453
_exptl_absorpt_correction_T_min 0.4532
_exptl_absorpt_correction_type multi-scan
_exptl_absorpt_process_details
;
SADABS-2016/2 - Bruker AXS area detector scaling and absorption correction:
Krause, L., Herbst-Irmer, R., Sheldrick G.M. & Stalke D., J. Appl. Cryst. 48
(2015) 3-10
;
_exptl_crystal_colour black
_exptl_crystal_density_diffrn 1.324
_exptl_crystal_description prism
_exptl_crystal_F_000 2730
_exptl_crystal_size_max 0.2
_exptl_crystal_size_mid 0.13
_exptl_crystal_size_min 0.1
_refine_diff_density_max 1.336
_refine_diff_density_min -1.205
_refine_diff_density_rms 0.246
_refine_ls_abs_structure_details
;
 Flack x determined using 4052 quotients [(I+)-(I-)]/[(I+)+(I-)]
 (Parsons, Flack and Wagner, Acta Cryst. B69 (2013) 249-259).
;
_refine_ls_abs_structure_Flack 0.068(4)
_refine_ls_extinction_method none
_refine_ls_goodness_of_fit_ref 1.091
_refine_ls_hydrogen_treatment constr
_refine_ls_matrix_type full
_refine_ls_number_parameters 502
_refine_ls_number_reflns 8875
_refine_ls_number_restraints 357
_refine_ls_restrained_S_all 1.278
_refine_ls_R_factor_all 0.0566
_refine_ls_R_factor_gt 0.0538
_refine_ls_shift/su_max 0.002
_refine_ls_shift/su_mean 0.000
_refine_ls_structure_factor_coef Fsqd
_refine_ls_weighting_details 'w=1/[\s^2^(Fo^2^)+(0.1305P)^2^+9.3528P] where P=(Fo^2^+2Fc^2^)/3'
_refine_ls_weighting_scheme calc
_refine_ls_wR_factor_gt 0.1731
_refine_ls_wR_factor_ref 0.1770
_reflns_Friedel_coverage 0.942
_reflns_Friedel_fraction_full 0.993
_reflns_Friedel_fraction_max 0.992
_reflns_number_gt 8641
_reflns_number_total 8875
_reflns_threshold_expression 'I > 2\s(I)'
_cod_data_source_file d5ce00534e2.cif
_cod_data_source_block mo_yc_1105_0m_a_sq
_cod_depositor_comments 'Adding full bibliography for 7250753--7250754.cif.'
_cod_original_cell_volume 6764.0(3)
_cod_database_code 7250753
_shelx_shelxl_version_number 2019/2
_shelx_space_group_comment
;
The symmetry employed for this shelxl refinement is uniquely defined
by the following loop, which should always be used as a source of
symmetry information in preference to the above space-group names.
They are only intended as comments.
;

loop_
_space_group_symop_operation_xyz
'x, y, z'
'-y, x-y, z+1/3'
'-x+y, -x, z+2/3'
'-x, -y, z+1/2'
'y, -x+y, z+5/6'
'x-y, x, z+1/6'

loop_
_atom_site_label
_atom_site_type_symbol
_atom_site_fract_x
_atom_site_fract_y
_atom_site_fract_z
_atom_site_U_iso_or_equiv
_atom_site_adp_type
_atom_site_occupancy
_atom_site_site_symmetry_order
_atom_site_calc_flag
_atom_site_refinement_flags_posn
_atom_site_refinement_flags_adp
_atom_site_refinement_flags_occupancy
_atom_site_disorder_assembly
_atom_site_disorder_group
Zn1 Zn 0.64257(5) 0.35732(5) 0.50696(4) 0.0219(2) Uani 1 1 d . . . . .
Zn2 Zn 0.71562(5) 0.43153(5) 0.34030(5) 0.0256(2) Uani 1 1 d . U . . .
S1 S 1.00084(10) 1.17055(11) 0.51299(11) 0.0338(5) Uani 1 1 d . U . . .
S2 S 1.08404(13) 1.07789(13) 0.51446(14) 0.0444(6) Uani 1 1 d . U . . .
S3 S 0.92184(12) 0.91560(13) 0.49919(14) 0.0434(6) Uani 1 1 d . U . . .
S4 S 0.82932(11) 0.99895(10) 0.50076(11) 0.0341(5) Uani 1 1 d . U . . .
O1 O 0.6187(5) 0.2408(4) 0.5266(3) 0.0417(15) Uani 1 1 d . . . . .
O2 O 0.3928(3) 0.7065(3) 0.4355(3) 0.0270(11) Uani 1 1 d . U . . .
O3 O 1.2924(3) 1.6071(3) 0.5779(3) 0.0269(11) Uani 1 1 d . U . . .
O4 O 0.6651(3) 0.4720(3) 0.4894(3) 0.0267(11) Uani 1 1 d . U . . .
O5 O 1.2190(3) 1.5990(3) 0.4947(3) 0.0328(13) Uani 1 1 d . U . . .
O6 O 0.7526(3) 0.5112(4) 0.4082(3) 0.0341(12) Uani 1 1 d . U . . .
O7 O 1.5279(3) 1.3348(3) 0.5251(3) 0.0265(11) Uani 1 1 d . U . . .
O8 O 1.4888(4) 1.2475(4) 0.6056(3) 0.0340(12) Uani 1 1 d . U . . .
O9 O 0.7581(4) 0.3803(5) 0.4868(3) 0.0436(15) Uani 1 1 d . . . . .
O10 O 0.4008(3) 0.7805(3) 0.5191(3) 0.0331(13) Uani 1 1 d . U . . .
O1W O 0.5209(13) 0.4819(13) 0.4230(11) 0.083(6) Uiso 0.5 1 d D . P . .
H1WA H 0.572416 0.522734 0.451058 0.125 Uiso 0.5 1 d DR U P . .
H1WB H 0.515682 0.479482 0.372398 0.125 Uiso 0.5 1 d DR U P . .
C1 C 1.1422(4) 1.3125(4) 0.5258(3) 0.0244(14) Uani 1 1 d . U . . .
C2 C 1.2035(4) 1.3579(4) 0.5691(3) 0.0222(13) Uani 1 1 d . U . . .
H2 H 1.222760 1.332265 0.596752 0.027 Uiso 1 1 calc R U . . .
C3 C 1.2362(4) 1.4396(4) 0.5719(3) 0.0242(14) Uani 1 1 d . U . . .
H3 H 1.278467 1.469939 0.601073 0.029 Uiso 1 1 calc R U . . .
C4 C 1.2081(4) 1.4781(4) 0.5326(4) 0.0248(14) Uani 1 1 d . U . . .
C5 C 1.1465(5) 1.4332(5) 0.4891(4) 0.0351(18) Uani 1 1 d . U . . .
H5 H 1.126599 1.458933 0.462154 0.042 Uiso 1 1 calc R U . . .
C6 C 1.1152(5) 1.3523(5) 0.4854(4) 0.0332(17) Uani 1 1 d . U . . .
H6 H 1.074375 1.322391 0.455064 0.040 Uiso 1 1 calc R U . . .
C7 C 1.1060(4) 1.2240(5) 0.5205(4) 0.0289(16) Uani 1 1 d . U . . .
C8 C 0.9928(5) 1.0765(5) 0.5097(5) 0.0365(18) Uani 1 1 d . U . . .
C9 C 1.1430(4) 1.1824(5) 0.5230(4) 0.0305(16) Uani 1 1 d . U . . .
C10 C 1.2423(4) 1.5670(4) 0.5361(4) 0.0272(15) Uani 1 1 d . U . . .
C11 C 0.7178(4) 0.5237(4) 0.4544(3) 0.0242(13) Uani 1 1 d . U . . .
C12 C 0.7419(4) 0.6101(4) 0.4654(3) 0.0236(13) Uani 1 1 d . U . . .
C13 C 0.8049(5) 0.6687(5) 0.4293(4) 0.0400(19) Uani 1 1 d . U . . .
H13 H 0.831712 0.653934 0.398835 0.048 Uiso 1 1 calc R U . . .
C14 C 0.8278(6) 0.7480(6) 0.4382(5) 0.045(2) Uani 1 1 d . U . . .
H14 H 0.870488 0.787707 0.413583 0.054 Uiso 1 1 calc R U . . .
C15 C 0.7896(5) 0.7707(4) 0.4825(4) 0.0296(15) Uani 1 1 d . U . . .
C16 C 0.7277(4) 0.7116(4) 0.5198(3) 0.0212(13) Uani 1 1 d . U . . .
H16 H 0.702138 0.726341 0.551470 0.025 Uiso 1 1 calc R U . . .
C17 C 0.7041(4) 0.6325(4) 0.5103(4) 0.0219(13) Uani 1 1 d . U . . .
H17 H 0.661366 0.592617 0.534858 0.026 Uiso 1 1 calc R U . . .
C18 C 0.9238(4) 1.0074(5) 0.5040(5) 0.0339(17) Uani 1 1 d . U . . .
C19 C 0.8175(5) 0.8563(4) 0.4900(4) 0.0305(16) Uani 1 1 d . U . . .
C20 C 0.7750(4) 0.8939(4) 0.4930(4) 0.0274(15) Uani 1 1 d . U . . .
C21 C 1.2291(4) 1.2105(5) 0.5311(4) 0.0278(15) Uani 1 1 d . U . . .
C22 C 1.2877(4) 1.2718(4) 0.4949(3) 0.0210(13) Uani 1 1 d . U . . .
H22 H 1.273171 1.297423 0.463164 0.025 Uiso 1 1 calc R U . . .
C23 C 1.3676(4) 1.2959(4) 0.5046(4) 0.0231(13) Uani 1 1 d . U . . .
H23 H 1.407455 1.339452 0.480710 0.028 Uiso 1 1 calc R U . . .
C24 C 1.3898(4) 1.2571(4) 0.5490(3) 0.0242(13) Uani 1 1 d . U . . .
C25 C 1.3313(5) 1.1950(6) 0.5844(5) 0.0408(19) Uani 1 1 d . U . . .
H25 H 1.346095 1.168642 0.615199 0.049 Uiso 1 1 calc R U . . .
C26 C 1.2528(5) 1.1712(6) 0.5757(5) 0.045(2) Uani 1 1 d . U . . .
H26 H 1.213352 1.127725 0.599931 0.054 Uiso 1 1 calc R U . . .
C27 C 1.4763(4) 1.2824(4) 0.5601(4) 0.0245(13) Uani 1 1 d . U . . .
C28 C 0.4336(4) 0.7580(4) 0.4778(4) 0.0289(15) Uani 1 1 d . U . . .
C29 C 0.5223(4) 0.7922(4) 0.4814(4) 0.0259(14) Uani 1 1 d . U . . .
C30 C 0.5669(5) 0.8524(5) 0.5249(4) 0.0351(18) Uani 1 1 d . U . . .
H30 H 0.540926 0.871721 0.552063 0.042 Uiso 1 1 calc R U . . .
C31 C 0.6484(5) 0.8845(5) 0.5295(4) 0.0342(17) Uani 1 1 d . U . . .
H31 H 0.677928 0.924877 0.560292 0.041 Uiso 1 1 calc R U . . .
C32 C 0.6880(4) 0.8579(4) 0.4888(3) 0.0253(14) Uani 1 1 d . U . . .
C33 C 0.6422(4) 0.7968(4) 0.4447(3) 0.0237(13) Uani 1 1 d . U . . .
H33 H 0.667811 0.778069 0.416467 0.028 Uiso 1 1 calc R U . . .
C34 C 0.5596(4) 0.7637(4) 0.4422(3) 0.0233(13) Uani 1 1 d . U . . .
H34 H 0.528849 0.721339 0.413328 0.028 Uiso 1 1 calc R U . . .
O11 O 0.4839(7) 0.1069(7) 0.5193(6) 0.026(3) Uani 0.379(12) 1 d D U P A 1
H11 H 0.489977 0.153002 0.517807 0.031 Uiso 0.379(12) 1 calc R U P A 1
C38 C 0.4494(11) 0.0725(11) 0.5735(7) 0.028(4) Uiso 0.379(12) 1 d D U P A 1
H38A H 0.441238 0.107948 0.602965 0.034 Uiso 0.379(12) 1 calc R U P A 1
H38B H 0.475287 0.046246 0.595700 0.034 Uiso 0.379(12) 1 calc R U P A 1
C37 C 0.3711(17) 0.0123(19) 0.5342(13) 0.063(7) Uani 0.379(12) 1 d D U P A 1
H37A H 0.346987 -0.040963 0.553605 0.095 Uiso 0.379(12) 1 calc R U P A 1
H37B H 0.385661 0.009510 0.489778 0.095 Uiso 0.379(12) 1 calc R U P A 1
H37C H 0.332703 0.031312 0.535267 0.095 Uiso 0.379(12) 1 calc R U P A 1
O11A O 0.3779(9) -0.1044(8) 0.6601(5) 0.059(3) Uani 0.621(12) 1 d D U P A 2
H11A H 0.338151 -0.150478 0.663360 0.071 Uiso 0.621(12) 1 calc R U P A 2
C39 C 0.3792(11) -0.0766(10) 0.6037(6) 0.050(4) Uiso 0.621(12) 1 d D U P A 2
H39A H 0.331798 -0.118425 0.580868 0.060 Uiso 0.621(12) 1 calc R U P A 2
H39B H 0.426519 -0.072432 0.581683 0.060 Uiso 0.621(12) 1 calc R U P A 2
C36 C 0.3808(8) -0.0003(8) 0.5917(7) 0.034(3) Uani 0.621(12) 1 d D U P A 2
H36A H 0.346662 -0.006446 0.554986 0.051 Uiso 0.621(12) 1 calc R U P A 2
H36B H 0.435730 0.041770 0.582576 0.051 Uiso 0.621(12) 1 calc R U P A 2
H36C H 0.361179 0.014399 0.629618 0.051 Uiso 0.621(12) 1 calc R U P A 2

loop_
_atom_site_aniso_label
_atom_site_aniso_U_11
_atom_site_aniso_U_22
_atom_site_aniso_U_33
_atom_site_aniso_U_23
_atom_site_aniso_U_13
_atom_site_aniso_U_12
Zn1 0.0231(4) 0.0229(4) 0.0237(4) -0.0039(3) -0.0039(3) 0.0144(3)
Zn2 0.0220(4) 0.0369(5) 0.0230(4) -0.0004(4) 0.0038(3) 0.0186(4)
S1 0.0132(7) 0.0246(8) 0.0434(11) -0.0006(8) -0.0033(7) -0.0056(6)
S2 0.0255(10) 0.0204(9) 0.0697(17) 0.0058(10) 0.0084(10) -0.0018(7)
S3 0.0202(9) 0.0250(10) 0.0676(16) 0.0083(10) 0.0072(9) -0.0018(7)
S4 0.0239(8) 0.0141(8) 0.0439(11) -0.0028(7) -0.0010(8) -0.0057(6)
O1 0.068(4) 0.035(3) 0.033(3) 0.001(2) 0.001(3) 0.034(3)
O2 0.025(2) 0.017(2) 0.027(3) 0.0011(18) -0.010(2) 0.0020(19)
O3 0.019(2) 0.023(2) 0.027(3) -0.009(2) -0.0019(19) 0.003(2)
O4 0.029(3) 0.023(2) 0.031(3) -0.001(2) 0.001(2) 0.016(2)
O5 0.029(3) 0.016(2) 0.033(3) 0.005(2) -0.001(2) -0.004(2)
O6 0.032(3) 0.036(3) 0.034(3) -0.007(2) 0.003(2) 0.016(2)
O7 0.023(2) 0.027(2) 0.032(3) -0.001(2) -0.002(2) 0.015(2)
O8 0.036(3) 0.036(3) 0.031(3) 0.000(2) -0.009(2) 0.019(3)
O9 0.035(3) 0.066(4) 0.039(4) 0.005(3) 0.002(3) 0.033(3)
O10 0.020(2) 0.033(3) 0.029(3) -0.004(2) 0.004(2) 0.001(2)
C1 0.016(3) 0.022(3) 0.022(3) -0.003(2) -0.001(2) 0.000(2)
C2 0.015(3) 0.026(3) 0.020(3) -0.003(2) -0.002(2) 0.006(2)
C3 0.015(3) 0.027(3) 0.020(3) -0.008(2) 0.000(2) 0.003(3)
C4 0.021(3) 0.021(3) 0.023(3) -0.001(2) 0.001(2) 0.003(3)
C5 0.024(3) 0.031(4) 0.030(4) -0.003(3) -0.010(3) -0.002(3)
C6 0.023(3) 0.028(4) 0.035(4) -0.003(3) -0.012(3) 0.002(3)
C7 0.015(3) 0.025(3) 0.028(4) 0.000(3) 0.003(2) -0.004(3)
C8 0.022(3) 0.026(3) 0.044(4) -0.001(3) 0.006(3) -0.001(3)
C9 0.018(3) 0.025(3) 0.033(4) 0.005(3) 0.007(3) -0.001(3)
C10 0.016(3) 0.023(3) 0.024(3) 0.001(3) 0.007(2) -0.004(3)
C11 0.026(3) 0.027(3) 0.023(3) -0.002(3) -0.004(3) 0.015(3)
C12 0.025(3) 0.026(3) 0.019(3) 0.001(2) 0.000(2) 0.012(3)
C13 0.039(4) 0.033(4) 0.040(4) 0.003(3) 0.017(3) 0.012(3)
C14 0.043(4) 0.037(4) 0.038(4) 0.008(3) 0.024(4) 0.007(4)
C15 0.025(3) 0.018(3) 0.033(3) 0.005(3) 0.005(3) 0.001(3)
C16 0.011(3) 0.023(3) 0.026(3) 0.002(2) 0.001(2) 0.006(2)
C17 0.019(3) 0.019(3) 0.023(3) 0.007(3) 0.003(3) 0.007(2)
C18 0.021(3) 0.022(3) 0.044(4) 0.007(3) 0.008(3) -0.001(3)
C19 0.022(3) 0.018(3) 0.034(4) 0.006(3) 0.003(3) -0.003(3)
C20 0.025(3) 0.012(3) 0.027(3) 0.001(2) -0.001(2) -0.004(2)
C21 0.015(3) 0.024(3) 0.033(3) 0.005(3) 0.004(3) 0.001(3)
C22 0.020(3) 0.016(3) 0.024(3) 0.000(2) 0.001(2) 0.007(2)
C23 0.020(3) 0.019(3) 0.026(3) 0.003(3) 0.007(3) 0.006(2)
C24 0.020(3) 0.027(3) 0.025(3) 0.000(3) 0.000(2) 0.012(3)
C25 0.033(4) 0.042(4) 0.041(4) 0.020(4) 0.005(3) 0.014(3)
C26 0.032(4) 0.043(4) 0.043(4) 0.029(4) 0.009(3) 0.006(3)
C27 0.027(3) 0.024(3) 0.026(3) -0.006(3) -0.002(3) 0.015(3)
C28 0.023(3) 0.019(3) 0.026(3) 0.005(3) -0.002(3) -0.003(3)
C29 0.024(3) 0.020(3) 0.021(3) 0.002(2) -0.002(3) 0.002(3)
C30 0.030(4) 0.026(3) 0.031(4) -0.007(3) 0.003(3) 0.000(3)
C31 0.029(4) 0.020(3) 0.037(4) -0.014(3) -0.001(3) 0.000(3)
C32 0.023(3) 0.017(3) 0.022(3) -0.002(2) -0.003(2) -0.001(2)
C33 0.025(3) 0.015(3) 0.024(3) -0.003(2) -0.006(2) 0.005(2)
C34 0.026(3) 0.014(3) 0.022(3) 0.000(2) -0.008(2) 0.003(2)
O11 0.026(6) 0.012(6) 0.028(7) 0.008(5) -0.007(5) 0.001(5)
C37 0.086(14) 0.091(15) 0.034(11) 0.021(11) 0.007(11) 0.059(12)
O11A 0.079(8) 0.048(6) 0.050(7) 0.014(5) 0.016(6) 0.031(6)
C36 0.035(6) 0.031(6) 0.042(6) -0.012(5) 0.000(5) 0.020(5)

loop_
_atom_type_symbol
_atom_type_description
_atom_type_scat_dispersion_real
_atom_type_scat_dispersion_imag
_atom_type_scat_source
C C 0.0033 0.0016 'International Tables Vol C Tables 4.2.6.8 and 6.1.1.4'
H H 0.0000 0.0000 'International Tables Vol C Tables 4.2.6.8 and 6.1.1.4'
O O 0.0106 0.0060 'International Tables Vol C Tables 4.2.6.8 and 6.1.1.4'
S S 0.1246 0.1234 'International Tables Vol C Tables 4.2.6.8 and 6.1.1.4'
Zn Zn 0.2839 1.4301 'International Tables Vol C Tables 4.2.6.8 and 6.1.1.4'

loop_
_geom_angle_atom_site_label_1
_geom_angle_atom_site_label_2
_geom_angle_atom_site_label_3
_geom_angle
_geom_angle_site_symmetry_1
_geom_angle_site_symmetry_3
_geom_angle_publ_flag
O4 Zn1 O7 83.5(2) . 1_445 ?
O4 Zn1 O9 96.1(3) . . ?
O7 Zn1 O9 178.9(3) 1_445 . ?
O4 Zn1 O1 178.8(3) . . ?
O7 Zn1 O1 95.8(3) 1_445 . ?
O9 Zn1 O1 84.6(3) . . ?
O4 Zn1 O2 89.1(2) . 6_655 ?
O7 Zn1 O2 96.2(2) 1_445 6_655 ?
O9 Zn1 O2 84.8(2) . 6_655 ?
O1 Zn1 O2 90.1(2) . 6_655 ?
O4 Zn1 O3 95.9(2) . 5_454 ?
O7 Zn1 O3 89.3(2) 1_445 5_454 ?
O9 Zn1 O3 89.8(2) . 5_454 ?
O1 Zn1 O3 85.0(2) . 5_454 ?
O2 Zn1 O3 173.06(18) 6_655 5_454 ?
O6 Zn2 O8 93.6(2) . 3_674 ?
O6 Zn2 O5 111.6(2) . 5_454 ?
O8 Zn2 O5 103.4(2) 3_674 5_454 ?
O6 Zn2 O10 103.5(2) . 5_554 ?
O8 Zn2 O10 111.5(2) 3_674 5_554 ?
O5 Zn2 O10 128.0(2) 5_454 5_554 ?
C8 S1 C7 95.1(4) . . ?
C8 S2 C9 95.2(4) . . ?
C18 S3 C19 95.9(4) . . ?
C18 S4 C20 96.0(4) . . ?
C28 O2 Zn1 133.4(5) . 5_564 ?
C10 O3 Zn1 134.4(5) . 6_665 ?
C11 O4 Zn1 127.9(5) . . ?
C10 O5 Zn2 106.8(5) . 6_665 ?
C11 O6 Zn2 133.3(5) . . ?
C27 O7 Zn1 128.2(5) . 1_665 ?
C27 O8 Zn2 133.3(5) . 2_765 ?
C28 O10 Zn2 107.6(5) . 6 ?
H1WA O1W H1WB 127.1 . . ?
C2 C1 C6 118.4(7) . . ?
C2 C1 C7 122.1(7) . . ?
C6 C1 C7 119.5(6) . . ?
C3 C2 C1 120.4(7) . . ?
C3 C2 H2 119.8 . . ?
C1 C2 H2 119.8 . . ?
C2 C3 C4 120.7(6) . . ?
C2 C3 H3 119.7 . . ?
C4 C3 H3 119.7 . . ?
C3 C4 C5 119.4(7) . . ?
C3 C4 C10 121.1(7) . . ?
C5 C4 C10 119.5(7) . . ?
C6 C5 C4 119.8(8) . . ?
C6 C5 H5 120.1 . . ?
C4 C5 H5 120.1 . . ?
C5 C6 C1 121.2(7) . . ?
C5 C6 H6 119.4 . . ?
C1 C6 H6 119.4 . . ?
C9 C7 C1 127.6(6) . . ?
C9 C7 S1 117.6(6) . . ?
C1 C7 S1 114.8(6) . . ?
C18 C8 S1 124.5(8) . . ?
C18 C8 S2 120.8(8) . . ?
S1 C8 S2 114.7(4) . . ?
C7 C9 C21 129.4(7) . . ?
C7 C9 S2 117.3(6) . . ?
C21 C9 S2 113.3(6) . . ?
O3 C10 O5 122.0(7) . . ?
O3 C10 C4 120.5(7) . . ?
O5 C10 C4 117.5(6) . . ?
O4 C11 O6 126.3(7) . . ?
O4 C11 C12 118.4(6) . . ?
O6 C11 C12 115.2(7) . . ?
C17 C12 C13 119.7(7) . . ?
C17 C12 C11 121.9(6) . . ?
C13 C12 C11 118.4(7) . . ?
C14 C13 C12 119.4(8) . . ?
C14 C13 H13 120.3 . . ?
C12 C13 H13 120.3 . . ?
C13 C14 C15 121.2(8) . . ?
C13 C14 H14 119.4 . . ?
C15 C14 H14 119.4 . . ?
C14 C15 C16 119.0(7) . . ?
C14 C15 C19 118.3(7) . . ?
C16 C15 C19 122.7(7) . . ?
C17 C16 C15 119.9(7) . . ?
C17 C16 H16 120.1 . . ?
C15 C16 H16 120.1 . . ?
C16 C17 C12 120.8(6) . . ?
C16 C17 H17 119.6 . . ?
C12 C17 H17 119.6 . . ?
C8 C18 S4 124.6(8) . . ?
C8 C18 S3 121.3(8) . . ?
S4 C18 S3 114.1(4) . . ?
C20 C19 C15 129.4(7) . . ?
C20 C19 S3 117.0(5) . . ?
C15 C19 S3 113.6(6) . . ?
C19 C20 C32 127.4(6) . . ?
C19 C20 S4 117.0(6) . . ?
C32 C20 S4 115.6(6) . . ?
C22 C21 C26 118.2(7) . . ?
C22 C21 C9 122.8(7) . . ?
C26 C21 C9 119.0(7) . . ?
C23 C22 C21 120.4(7) . . ?
C23 C22 H22 119.8 . . ?
C21 C22 H22 119.8 . . ?
C22 C23 C24 120.6(6) . . ?
C22 C23 H23 119.7 . . ?
C24 C23 H23 119.7 . . ?
C25 C24 C23 119.1(7) . . ?
C25 C24 C27 119.5(7) . . ?
C23 C24 C27 121.3(6) . . ?
C26 C25 C24 120.9(8) . . ?
C26 C25 H25 119.6 . . ?
C24 C25 H25 119.6 . . ?
C25 C26 C21 120.8(7) . . ?
C25 C26 H26 119.6 . . ?
C21 C26 H26 119.6 . . ?
O7 C27 O8 126.1(7) . . ?
O7 C27 C24 118.8(6) . . ?
O8 C27 C24 115.0(7) . . ?
O2 C28 O10 121.5(7) . . ?
O2 C28 C29 120.3(8) . . ?
O10 C28 C29 118.1(7) . . ?
C34 C29 C30 119.7(7) . . ?
C34 C29 C28 120.4(7) . . ?
C30 C29 C28 119.8(8) . . ?
C31 C30 C29 121.1(8) . . ?
C31 C30 H30 119.5 . . ?
C29 C30 H30 119.5 . . ?
C30 C31 C32 120.1(7) . . ?
C30 C31 H31 119.9 . . ?
C32 C31 H31 119.9 . . ?
C31 C32 C33 118.5(7) . . ?
C31 C32 C20 119.7(6) . . ?
C33 C32 C20 121.9(7) . . ?
C34 C33 C32 120.3(7) . . ?
C34 C33 H33 119.9 . . ?
C32 C33 H33 119.9 . . ?
C29 C34 C33 120.3(6) . . ?
C29 C34 H34 119.8 . . ?
C33 C34 H34 119.8 . . ?
C38 O11 H11 109.5 . . ?
O11 C38 C37 89.0(14) . . ?
O11 C38 H38A 113.8 . . ?
C37 C38 H38A 113.8 . . ?
O11 C38 H38B 113.8 . . ?
C37 C38 H38B 113.8 . . ?
H38A C38 H38B 111.0 . . ?
C38 C37 H37A 109.5 . . ?
C38 C37 H37B 109.5 . . ?
H37A C37 H37B 109.5 . . ?
C38 C37 H37C 109.5 . . ?
H37A C37 H37C 109.5 . . ?
H37B C37 H37C 109.5 . . ?
C39 O11A H11A 109.5 . . ?
O11A C39 C36 123.7(14) . . ?
O11A C39 H39A 106.4 . . ?
C36 C39 H39A 106.4 . . ?
O11A C39 H39B 106.4 . . ?
C36 C39 H39B 106.4 . . ?
H39A C39 H39B 106.5 . . ?
C39 C36 H36A 109.5 . . ?
C39 C36 H36B 109.5 . . ?
H36A C36 H36B 109.5 . . ?
C39 C36 H36C 109.5 . . ?
H36A C36 H36C 109.5 . . ?
H36B C36 H36C 109.5 . . ?

loop_
_geom_bond_atom_site_label_1
_geom_bond_atom_site_label_2
_geom_bond_distance
_geom_bond_site_symmetry_2
_geom_bond_publ_flag
Zn1 O4 2.067(5) . ?
Zn1 O7 2.069(5) 1_445 ?
Zn1 O9 2.091(7) . ?
Zn1 O1 2.101(6) . ?
Zn1 O2 2.136(5) 6_655 ?
Zn1 O3 2.142(5) 5_454 ?
Zn2 O6 1.948(6) . ?
Zn2 O8 1.951(6) 3_674 ?
Zn2 O5 1.973(5) 5_454 ?
Zn2 O10 1.975(5) 5_554 ?
S1 C8 1.747(9) . ?
S1 C7 1.768(7) . ?
S2 C8 1.753(10) . ?
S2 C9 1.764(8) . ?
S3 C18 1.759(9) . ?
S3 C19 1.763(8) . ?
S4 C18 1.752(8) . ?
S4 C20 1.766(7) . ?
O2 C28 1.269(9) . ?
O3 C10 1.245(9) . ?
O4 C11 1.246(10) . ?
O5 C10 1.271(10) . ?
O6 C11 1.269(9) . ?
O7 C27 1.243(10) . ?
O8 C27 1.257(10) . ?
O10 C28 1.270(10) . ?
O1W H1WA 1.0834 . ?
O1W H1WB 1.0610 . ?
C1 C2 1.398(9) . ?
C1 C6 1.407(11) . ?
C1 C7 1.494(10) . ?
C2 C3 1.378(11) . ?
C2 H2 0.9500 . ?
C3 C4 1.390(11) . ?
C3 H3 0.9500 . ?
C4 C5 1.401(10) . ?
C4 C10 1.503(10) . ?
C5 C6 1.369(12) . ?
C5 H5 0.9500 . ?
C6 H6 0.9500 . ?
C7 C9 1.316(12) . ?
C8 C18 1.340(10) . ?
C9 C21 1.480(10) . ?
C11 C12 1.510(10) . ?
C12 C17 1.384(10) . ?
C12 C13 1.399(11) . ?
C13 C14 1.379(13) . ?
C13 H13 0.9500 . ?
C14 C15 1.387(13) . ?
C14 H14 0.9500 . ?
C15 C16 1.406(9) . ?
C15 C19 1.470(10) . ?
C16 C17 1.376(10) . ?
C16 H16 0.9500 . ?
C17 H17 0.9500 . ?
C19 C20 1.343(12) . ?
C20 C32 1.467(11) . ?
C21 C22 1.386(10) . ?
C21 C26 1.416(12) . ?
C22 C23 1.386(10) . ?
C22 H22 0.9500 . ?
C23 C24 1.391(10) . ?
C23 H23 0.9500 . ?
C24 C25 1.382(11) . ?
C24 C27 1.507(10) . ?
C25 C26 1.360(13) . ?
C25 H25 0.9500 . ?
C26 H26 0.9500 . ?
C28 C29 1.500(10) . ?
C29 C34 1.374(11) . ?
C29 C30 1.387(10) . ?
C30 C31 1.378(12) . ?
C30 H30 0.9500 . ?
C31 C32 1.403(11) . ?
C31 H31 0.9500 . ?
C32 C33 1.407(9) . ?
C33 C34 1.394(10) . ?
C33 H33 0.9500 . ?
C34 H34 0.9500 . ?
O11 C38 1.314(12) . ?
O11 H11 0.8400 . ?
C38 C37 1.60(3) . ?
C38 H38A 0.9900 . ?
C38 H38B 0.9900 . ?
C37 H37A 0.9800 . ?
C37 H37B 0.9800 . ?
C37 H37C 0.9800 . ?
O11A C39 1.291(11) . ?
O11A H11A 0.8400 . ?
C39 C36 1.48(2) . ?
C39 H39A 0.9900 . ?
C39 H39B 0.9900 . ?
C36 H36A 0.9800 . ?
C36 H36B 0.9800 . ?
C36 H36C 0.9800 . ?

loop_
_geom_torsion_atom_site_label_1
_geom_torsion_atom_site_label_2
_geom_torsion_atom_site_label_3
_geom_torsion_atom_site_label_4
_geom_torsion
_geom_torsion_site_symmetry_1
_geom_torsion_site_symmetry_2
_geom_torsion_site_symmetry_3
_geom_torsion_site_symmetry_4
_geom_torsion_publ_flag
C6 C1 C2 C3 0.1(11) . . . . ?
C7 C1 C2 C3 179.0(7) . . . . ?
C1 C2 C3 C4 1.0(11) . . . . ?
C2 C3 C4 C5 -0.9(11) . . . . ?
C2 C3 C4 C10 178.9(6) . . . . ?
C3 C4 C5 C6 -0.4(12) . . . . ?
C10 C4 C5 C6 179.8(7) . . . . ?
C4 C5 C6 C1 1.6(13) . . . . ?
C2 C1 C6 C5 -1.4(12) . . . . ?
C7 C1 C6 C5 179.6(8) . . . . ?
C2 C1 C7 C9 -39.8(12) . . . . ?
C6 C1 C7 C9 139.1(9) . . . . ?
C2 C1 C7 S1 137.6(6) . . . . ?
C6 C1 C7 S1 -43.5(9) . . . . ?
C8 S1 C7 C9 -1.8(8) . . . . ?
C8 S1 C7 C1 -179.4(6) . . . . ?
C7 S1 C8 C18 179.8(8) . . . . ?
C7 S1 C8 S2 -0.3(6) . . . . ?
C9 S2 C8 C18 -178.5(8) . . . . ?
C9 S2 C8 S1 1.6(7) . . . . ?
C1 C7 C9 C21 -0.6(14) . . . . ?
S1 C7 C9 C21 -178.0(7) . . . . ?
C1 C7 C9 S2 -179.4(6) . . . . ?
S1 C7 C9 S2 3.3(9) . . . . ?
C8 S2 C9 C7 -2.9(8) . . . . ?
C8 S2 C9 C21 178.1(6) . . . . ?
Zn1 O3 C10 O5 91.4(9) 6_665 . . . ?
Zn1 O3 C10 C4 -89.6(9) 6_665 . . . ?
Zn2 O5 C10 O3 5.4(9) 6_665 . . . ?
Zn2 O5 C10 C4 -173.6(5) 6_665 . . . ?
C3 C4 C10 O3 -5.5(11) . . . . ?
C5 C4 C10 O3 174.2(7) . . . . ?
C3 C4 C10 O5 173.5(7) . . . . ?
C5 C4 C10 O5 -6.8(11) . . . . ?
Zn1 O4 C11 O6 22.9(11) . . . . ?
Zn1 O4 C11 C12 -159.5(5) . . . . ?
Zn2 O6 C11 O4 40.7(12) . . . . ?
Zn2 O6 C11 C12 -137.0(6) . . . . ?
O4 C11 C12 C17 -3.8(10) . . . . ?
O6 C11 C12 C17 174.1(7) . . . . ?
O4 C11 C12 C13 175.5(8) . . . . ?
O6 C11 C12 C13 -6.6(10) . . . . ?
C17 C12 C13 C14 -1.0(14) . . . . ?
C11 C12 C13 C14 179.7(8) . . . . ?
C12 C13 C14 C15 0.2(16) . . . . ?
C13 C14 C15 C16 1.4(15) . . . . ?
C13 C14 C15 C19 179.5(9) . . . . ?
C14 C15 C16 C17 -2.3(12) . . . . ?
C19 C15 C16 C17 179.7(7) . . . . ?
C15 C16 C17 C12 1.5(11) . . . . ?
C13 C12 C17 C16 0.1(11) . . . . ?
C11 C12 C17 C16 179.4(6) . . . . ?
S1 C8 C18 S4 -1.8(12) . . . . ?
S2 C8 C18 S4 178.4(7) . . . . ?
S1 C8 C18 S3 178.5(7) . . . . ?
S2 C8 C18 S3 -1.3(11) . . . . ?
C20 S4 C18 C8 179.7(8) . . . . ?
C20 S4 C18 S3 -0.5(6) . . . . ?
C19 S3 C18 C8 -178.1(8) . . . . ?
C19 S3 C18 S4 2.1(6) . . . . ?
C14 C15 C19 C20 133.7(10) . . . . ?
C16 C15 C19 C20 -48.3(13) . . . . ?
C14 C15 C19 S3 -49.1(10) . . . . ?
C16 C15 C19 S3 128.9(7) . . . . ?
C18 S3 C19 C20 -3.7(7) . . . . ?
C18 S3 C19 C15 178.8(7) . . . . ?
C15 C19 C20 C32 -0.9(14) . . . . ?
S3 C19 C20 C32 -178.0(6) . . . . ?
C15 C19 C20 S4 -178.9(7) . . . . ?
S3 C19 C20 S4 4.0(9) . . . . ?
C18 S4 C20 C19 -2.1(7) . . . . ?
C18 S4 C20 C32 179.7(6) . . . . ?
C7 C9 C21 C22 -49.1(13) . . . . ?
S2 C9 C21 C22 129.7(7) . . . . ?
C7 C9 C21 C26 133.6(10) . . . . ?
S2 C9 C21 C26 -47.5(10) . . . . ?
C26 C21 C22 C23 -3.0(12) . . . . ?
C9 C21 C22 C23 179.7(7) . . . . ?
C21 C22 C23 C24 2.5(11) . . . . ?
C22 C23 C24 C25 -1.4(12) . . . . ?
C22 C23 C24 C27 179.9(6) . . . . ?
C23 C24 C25 C26 0.8(14) . . . . ?
C27 C24 C25 C26 179.5(9) . . . . ?
C24 C25 C26 C21 -1.3(17) . . . . ?
C22 C21 C26 C25 2.4(15) . . . . ?
C9 C21 C26 C25 179.8(9) . . . . ?
Zn1 O7 C27 O8 22.3(11) 1_665 . . . ?
Zn1 O7 C27 C24 -158.3(5) 1_665 . . . ?
Zn2 O8 C27 O7 41.9(12) 2_765 . . . ?
Zn2 O8 C27 C24 -137.5(6) 2_765 . . . ?
C25 C24 C27 O7 175.4(8) . . . . ?
C23 C24 C27 O7 -5.9(10) . . . . ?
C25 C24 C27 O8 -5.1(11) . . . . ?
C23 C24 C27 O8 173.6(7) . . . . ?
Zn1 O2 C28 O10 91.4(9) 5_564 . . . ?
Zn1 O2 C28 C29 -90.6(9) 5_564 . . . ?
Zn2 O10 C28 O2 4.5(9) 6 . . . ?
Zn2 O10 C28 C29 -173.6(5) 6 . . . ?
O2 C28 C29 C34 -4.9(11) . . . . ?
O10 C28 C29 C34 173.1(7) . . . . ?
O2 C28 C29 C30 175.6(7) . . . . ?
O10 C28 C29 C30 -6.3(11) . . . . ?
C34 C29 C30 C31 0.2(13) . . . . ?
C28 C29 C30 C31 179.7(8) . . . . ?
C29 C30 C31 C32 1.5(13) . . . . ?
C30 C31 C32 C33 -1.4(12) . . . . ?
C30 C31 C32 C20 178.6(8) . . . . ?
C19 C20 C32 C31 138.9(9) . . . . ?
S4 C20 C32 C31 -43.1(9) . . . . ?
C19 C20 C32 C33 -41.1(12) . . . . ?
S4 C20 C32 C33 136.9(6) . . . . ?
C31 C32 C33 C34 -0.3(11) . . . . ?
C20 C32 C33 C34 179.7(7) . . . . ?
C30 C29 C34 C33 -2.0(11) . . . . ?
C28 C29 C34 C33 178.5(7) . . . . ?
C32 C33 C34 C29 2.1(11) . . . . ?
